data_7134639
loop_
_publ_author_name
'Chen, Yiwen'
'Pang, Ziyuan'
'Li, Gege'
'Yang, Xiaobo'
'Yan, Wenliang'
'Li, Qifeng'
'Dong, Xuan'
'Ma, Xiaoli'
'Yang, Zhi'

_publ_section_title
;
 Alkylaluminium-catalyzed regioselective hydrophosphinylation of
 \a,\b-unsaturated ketones into \g-ketophosphine oxides
;
_journal_issue 53
_journal_name_full 'Chemical Communications'
_journal_page_first 9666
_journal_page_last 9669
_journal_paper_doi 10.1039/D5CC01440A
_journal_volume 61
_journal_year 2025
_chemical_formula_moiety 'C36 H55 Al N2'
_chemical_formula_sum 'C36 H55 Al N2'
_chemical_formula_weight 542.80
_chemical_name_systematic P21/n
_space_group_crystal_system monoclinic
_space_group_IT_number 14
_space_group_name_Hall '-P 2yn'
_space_group_name_H-M_alt 'P 1 21/n 1'
_atom_sites_solution_hydrogens geom
_atom_sites_solution_primary dual
_audit_creation_date 2025-02-17
_audit_creation_method
;
Olex2 1.5
(compiled 2022.04.07 svn.rca3783a0 for OlexSys, GUI svn.r6498)
;
_audit_update_record
;
2025-02-23 deposited with the CCDC.	2025-05-27 downloaded from the CCDC.
;
_cell_angle_alpha 90
_cell_angle_beta 103.621(4)
_cell_angle_gamma 90
_cell_formula_units_Z 4
_cell_length_a 10.4055(4)
_cell_length_b 25.6624(12)
_cell_length_c 12.8303(6)
_cell_measurement_reflns_used 8782
_cell_measurement_temperature 293(2)
_cell_measurement_theta_max 30.6510
_cell_measurement_theta_min 3.3580
_cell_volume 3329.7(3)
_computing_molecular_graphics 'Olex2 1.5 (Dolomanov et al., 2009)'
_computing_publication_material 'Olex2 1.5 (Dolomanov et al., 2009)'
_computing_structure_refinement 'SHELXL 2018/3 (Sheldrick, 2015)'
_computing_structure_solution 'SHELXT 2018/2 (Sheldrick, 2018)'
_diffrn_ambient_temperature 293(2)
_diffrn_measured_fraction_theta_full 0.998
_diffrn_measured_fraction_theta_max 0.783
_diffrn_measurement_device_type 'multiwire proportional'
_diffrn_measurement_method 'phi and omega scans'
_diffrn_radiation_monochromator graphite
_diffrn_radiation_type MoK\a
_diffrn_radiation_wavelength 0.71073
_diffrn_reflns_av_R_equivalents 0.0917
_diffrn_reflns_av_unetI/netI 0.1008
_diffrn_reflns_Laue_measured_fraction_full 0.998
_diffrn_reflns_Laue_measured_fraction_max 0.783
_diffrn_reflns_limit_h_max 11
_diffrn_reflns_limit_h_min -14
_diffrn_reflns_limit_k_max 37
_diffrn_reflns_limit_k_min -35
_diffrn_reflns_limit_l_max 18
_diffrn_reflns_limit_l_min -15
_diffrn_reflns_number 23020
_diffrn_reflns_point_group_measured_fraction_full 0.998
_diffrn_reflns_point_group_measured_fraction_max 0.783
_diffrn_reflns_theta_full 25.242
_diffrn_reflns_theta_max 30.985
_diffrn_reflns_theta_min 3.286
_exptl_absorpt_coefficient_mu 0.086
_exptl_absorpt_correction_type none
_exptl_crystal_colour 'clear light yellow'
_exptl_crystal_colour_lustre clear
_exptl_crystal_colour_modifier light
_exptl_crystal_colour_primary yellow
_exptl_crystal_density_diffrn 1.083
_exptl_crystal_description block
_exptl_crystal_F_000 1192
_exptl_crystal_size_max 0.34
_exptl_crystal_size_mid 0.21
_exptl_crystal_size_min 0.15
_refine_diff_density_max 0.845
_refine_diff_density_min -0.617
_refine_diff_density_rms 0.071
_refine_ls_extinction_method none
_refine_ls_goodness_of_fit_ref 1.102
_refine_ls_hydrogen_treatment constr
_refine_ls_matrix_type full
_refine_ls_number_parameters 393
_refine_ls_number_reflns 8301
_refine_ls_number_restraints 41
_refine_ls_restrained_S_all 1.103
_refine_ls_R_factor_all 0.1147
_refine_ls_R_factor_gt 0.0797
_refine_ls_shift/su_max 0.000
_refine_ls_shift/su_mean 0.000
_refine_ls_structure_factor_coef Fsqd
_refine_ls_weighting_details 'w=1/[\s^2^(Fo^2^)+(0.1108P)^2^+1.0797P] where P=(Fo^2^+2Fc^2^)/3'
_refine_ls_weighting_scheme calc
_refine_ls_wR_factor_gt 0.2132
_refine_ls_wR_factor_ref 0.2340
_reflns_Friedel_coverage 0.000
_reflns_number_gt 5623
_reflns_number_total 8301
_reflns_threshold_expression 'I > 2\s(I)'
_cod_data_source_file d5cc01440a2.cif
_cod_data_source_block 11
_cod_depositor_comments 'Adding full bibliography for 7134639--7134642.cif.'
_cod_database_code 7134639
_shelx_shelxl_version_number 2018/3
_shelx_space_group_comment
;
The symmetry employed for this shelxl refinement is uniquely defined
by the following loop, which should always be used as a source of
symmetry information in preference to the above space-group names.
They are only intended as comments.
;
_shelx_estimated_absorpt_t_max 0.987
_shelx_estimated_absorpt_t_min 0.971
_olex2_refinement_description
;
1. Fixed Uiso
 At 1.2 times of:
  All C(H) groups, All C(H,H) groups, All C(H,H,H,H) groups
 At 1.5 times of:
  All C(H,H,H) groups
2. Restrained distances
 C26-C27 \\sim C26-C0
 with sigma of 0.02
 C28-C27 \\sim C28-C0
 with sigma of 0.02
 Al1-C36 \\sim Al1-C38
 with sigma of 0.04
 Al1-C35 \\sim Al1-C37
 with sigma of 0.02
 C35-C36 \\sim C37-C38
 with sigma of 0.02
3. Uiso/Uaniso restraints and constraints
C35 \\sim C37 \\sim C36 \\sim C38: within 2A with sigma of 0.001 and sigma for
terminal atoms of 0.002 within 2A
4. Rigid body (RIGU) restrains
 C35, C36
 with sigma for 1-2 distances of 0.001 and sigma for 1-3 distances of 0.002
 C37, C38
 with sigma for 1-2 distances of 0.001 and sigma for 1-3 distances of 0.002
5. Others
 Sof(H00n)=Sof(H00o)=Sof(H00t)=Sof(H00u)=Sof(C0)=Sof(H0a)=Sof(H0b)=1-FVAR(1)
 Sof(H26a)=Sof(H26b)=Sof(H28a)=Sof(H28b)=Sof(C27)=Sof(H27a)=Sof(H27b)=FVAR(1)
 Sof(C37)=Sof(H1a)=Sof(H1b)=Sof(C38)=Sof(H2a)=Sof(H2b)=Sof(H2c)=1-FVAR(2)
 Sof(C35)=Sof(H35a)=Sof(H35b)=Sof(C36)=Sof(H36a)=Sof(H36b)=Sof(H36c)=FVAR(2)
6.a Ternary CH refined with riding coordinates:
 C7(H7), C19(H19), C10(H10), C22(H22)
6.b Secondary CH2 refined with riding coordinates:
 C26(H26a,H26b), C26(H00n,H00o), C28(H28a,H28b), C28(H00t,H00u), C29(H29a,
 H29b), C33(H33a,H33b), C35(H35a,H35b), C27(H27a,H27b), C0(H0a,H0b), C37(H1a,
 H1b)
6.c Aromatic/amide H refined with riding coordinates:
 C5(H5), C4(H4), C3(H3), C15(H15), C16(H16), C17(H17)
6.d Idealised Me refined as rotating group:
 C32(H32a,H32b,H32c), C8(H8a,H8b,H8c), C20(H20a,H20b,H20c), C24(H24a,H24b,
 H24c), C9(H9a,H9b,H9c), C11(H11a,H11b,H11c), C21(H21a,H21b,H21c), C12(H12a,
 H12b,H12c), C23(H23a,H23b,H23c), C34(H34a,H34b,H34c), C36(H36a,H36b,H36c),
 C38(H2a,H2b,H2c)
;
_olex2_submission_special_instructions 'No special instructions were received'

loop_
_space_group_symop_operation_xyz
'x, y, z'
'-x+1/2, y+1/2, -z+1/2'
'-x, -y, -z'
'x-1/2, -y-1/2, z-1/2'

loop_
_atom_site_label
_atom_site_type_symbol
_atom_site_fract_x
_atom_site_fract_y
_atom_site_fract_z
_atom_site_U_iso_or_equiv
_atom_site_adp_type
_atom_site_occupancy
_atom_site_site_symmetry_order
_atom_site_calc_flag
_atom_site_refinement_flags_posn
_atom_site_refinement_flags_adp
_atom_site_refinement_flags_occupancy
_atom_site_disorder_assembly
_atom_site_disorder_group
Al1 Al 0.28318(6) 0.37331(3) 0.63398(5) 0.0297(2) Uani 1 1 d D . . . .
N2 N 0.35185(16) 0.40503(7) 0.76903(13) 0.0197(4) Uani 1 1 d . . . . .
N1 N 0.44733(16) 0.34156(7) 0.62626(14) 0.0221(4) Uani 1 1 d . . . . .
C31 C 0.56155(19) 0.36463(8) 0.66978(16) 0.0219(4) Uani 1 1 d . . . . .
C6 C 0.2817(2) 0.37574(9) 0.92973(16) 0.0227(4) Uani 1 1 d . . . . .
C25 C 0.4761(2) 0.42442(8) 0.79122(17) 0.0228(4) Uani 1 1 d . . . . .
C1 C 0.27019(19) 0.41200(8) 0.84520(16) 0.0206(4) Uani 1 1 d . . . . .
C30 C 0.57287(19) 0.40879(9) 0.73816(17) 0.0235(4) Uani 1 1 d . . . . .
C13 C 0.4448(2) 0.29493(9) 0.56074(17) 0.0249(5) Uani 1 1 d . . . . .
C18 C 0.4485(2) 0.29958(10) 0.45281(18) 0.0285(5) Uani 1 1 d . . . . .
C5 C 0.1983(2) 0.38093(9) 0.99959(18) 0.0278(5) Uani 1 1 d . . . . .
H5 H 0.205709 0.357499 1.055996 0.033 Uiso 1 1 calc R U . . .
C2 C 0.1766(2) 0.45253(9) 0.83278(18) 0.0258(5) Uani 1 1 d . . . . .
C4 C 0.1047(2) 0.42013(10) 0.98694(19) 0.0300(5) Uani 1 1 d . . . . .
H4 H 0.048968 0.422683 1.033751 0.036 Uiso 1 1 calc R U . . .
C14 C 0.4353(2) 0.24606(9) 0.60782(18) 0.0280(5) Uani 1 1 d . . . . .
C3 C 0.0946(2) 0.45537(9) 0.90440(19) 0.0290(5) Uani 1 1 d . . . . .
H3 H 0.031678 0.481712 0.896232 0.035 Uiso 1 1 calc R U . . .
C32 C 0.6886(2) 0.34327(10) 0.64822(19) 0.0309(5) Uani 1 1 d . . . . .
H32A H 0.671681 0.309959 0.613653 0.046 Uiso 1 1 calc R U . . .
H32B H 0.753255 0.339411 0.714819 0.046 Uiso 1 1 calc R U . . .
H32C H 0.721381 0.366899 0.602546 0.046 Uiso 1 1 calc R U . . .
C7 C 0.3822(2) 0.33157(10) 0.94629(18) 0.0298(5) Uani 1 1 d . . . . .
H7 H 0.407237 0.326033 0.878107 0.036 Uiso 1 1 calc R U . . .
C15 C 0.4283(3) 0.20195(10) 0.5430(2) 0.0373(6) Uani 1 1 d . . . . .
H15 H 0.421187 0.169204 0.572183 0.045 Uiso 1 1 calc R U . . .
C16 C 0.4316(3) 0.20600(11) 0.4361(2) 0.0408(6) Uani 1 1 d . . . . .
H16 H 0.426948 0.176177 0.394241 0.049 Uiso 1 1 calc R U . . .
C19 C 0.4616(3) 0.35121(11) 0.39889(19) 0.0372(6) Uani 1 1 d . . . . .
H19 H 0.463276 0.379147 0.451265 0.045 Uiso 1 1 calc R U . . .
C10 C 0.1622(3) 0.49334(10) 0.7456(2) 0.0381(6) Uani 1 1 d . . . . .
H10 H 0.225944 0.485191 0.702600 0.046 Uiso 1 1 calc R U . . .
C26 C 0.5109(3) 0.46587(11) 0.8773(2) 0.0410(7) Uani 1 1 d D . . . .
H26A H 0.451114 0.495006 0.855947 0.049 Uiso 0.694(10) 1 calc R U P A 1
H26B H 0.493603 0.451733 0.942804 0.049 Uiso 0.694(10) 1 calc R U P A 1
H00N H 0.430113 0.478218 0.894327 0.049 Uiso 0.306(10) 1 calc R U P A 2
H00O H 0.565057 0.450276 0.941715 0.049 Uiso 0.306(10) 1 calc R U P A 2
C22 C 0.4362(3) 0.24061(10) 0.7259(2) 0.0338(5) Uani 1 1 d . . . . .
H22 H 0.382701 0.269060 0.744319 0.041 Uiso 1 1 calc R U . . .
C17 C 0.4419(2) 0.25415(11) 0.3920(2) 0.0372(6) Uani 1 1 d . . . . .
H17 H 0.444393 0.256513 0.320217 0.045 Uiso 1 1 calc R U . . .
C28 C 0.6953(3) 0.49248(11) 0.7974(2) 0.0424(7) Uani 1 1 d D . . . .
H28A H 0.632511 0.512165 0.743912 0.051 Uiso 0.694(10) 1 calc R U P A 1
H28B H 0.780609 0.509690 0.811307 0.051 Uiso 0.694(10) 1 calc R U P A 1
H00T H 0.692711 0.514440 0.735379 0.051 Uiso 0.306(10) 1 calc R U P A 2
H00U H 0.777107 0.500428 0.849076 0.051 Uiso 0.306(10) 1 calc R U P A 2
C29 C 0.7050(2) 0.43749(10) 0.7624(2) 0.0389(6) Uani 1 1 d . . . . .
H29A H 0.767033 0.418881 0.818294 0.047 Uiso 1 1 calc R U . . .
H29B H 0.739902 0.437291 0.698658 0.047 Uiso 1 1 calc R U . . .
C8 C 0.3270(3) 0.28065(12) 0.9767(3) 0.0483(7) Uani 1 1 d . . . . .
H8A H 0.308073 0.284066 1.046122 0.072 Uiso 1 1 calc R U . . .
H8B H 0.390680 0.253397 0.978671 0.072 Uiso 1 1 calc R U . . .
H8C H 0.247135 0.272240 0.924653 0.072 Uiso 1 1 calc R U . . .
C20 C 0.3444(3) 0.36063(12) 0.3033(2) 0.0455(7) Uani 1 1 d . . . . .
H20A H 0.340987 0.333425 0.251400 0.068 Uiso 1 1 calc R U . . .
H20B H 0.354892 0.393659 0.271224 0.068 Uiso 1 1 calc R U . . .
H20C H 0.263829 0.360695 0.327524 0.068 Uiso 1 1 calc R U . . .
C24 C 0.5765(3) 0.24622(13) 0.7971(2) 0.0487(7) Uani 1 1 d . . . . .
H24A H 0.635218 0.223171 0.771836 0.073 Uiso 1 1 calc R U . . .
H24B H 0.575941 0.237478 0.869728 0.073 Uiso 1 1 calc R U . . .
H24C H 0.605984 0.281518 0.794167 0.073 Uiso 1 1 calc R U . . .
C9 C 0.5079(3) 0.34570(15) 1.0304(2) 0.0559(9) Uani 1 1 d . . . . .
H9A H 0.545960 0.376744 1.008598 0.084 Uiso 1 1 calc R U . . .
H9B H 0.570309 0.317614 1.037201 0.084 Uiso 1 1 calc R U . . .
H9C H 0.486415 0.351606 1.098213 0.084 Uiso 1 1 calc R U . . .
C11 C 0.0238(3) 0.49222(16) 0.6711(3) 0.0673(11) Uani 1 1 d . . . . .
H11A H 0.002036 0.457158 0.647280 0.101 Uiso 1 1 calc R U . . .
H11B H 0.021907 0.514194 0.610213 0.101 Uiso 1 1 calc R U . . .
H11C H -0.039406 0.504598 0.709071 0.101 Uiso 1 1 calc R U . . .
C21 C 0.5915(3) 0.35356(18) 0.3603(3) 0.0636(10) Uani 1 1 d . . . . .
H21A H 0.665116 0.346846 0.419698 0.095 Uiso 1 1 calc R U . . .
H21B H 0.600863 0.387528 0.331639 0.095 Uiso 1 1 calc R U . . .
H21C H 0.589225 0.327774 0.305725 0.095 Uiso 1 1 calc R U . . .
C33 C 0.2333(4) 0.42665(18) 0.5231(2) 0.0763(14) Uani 1 1 d . . . . .
H33A H 0.214886 0.409045 0.454270 0.092 Uiso 1 1 calc R U . . .
H33B H 0.150761 0.441908 0.530802 0.092 Uiso 1 1 calc R U . . .
C12 C 0.1944(4) 0.54806(11) 0.7933(3) 0.0712(12) Uani 1 1 d . . . . .
H12A H 0.135391 0.556438 0.838198 0.107 Uiso 1 1 calc R U . . .
H12B H 0.183917 0.573095 0.736306 0.107 Uiso 1 1 calc R U . . .
H12C H 0.283950 0.548838 0.835153 0.107 Uiso 1 1 calc R U . . .
C23 C 0.3759(4) 0.18970(13) 0.7518(3) 0.0613(9) Uani 1 1 d . . . . .
H23A H 0.289214 0.185753 0.705831 0.092 Uiso 1 1 calc R U . . .
H23B H 0.369790 0.190026 0.825252 0.092 Uiso 1 1 calc R U . . .
H23C H 0.430770 0.161151 0.740548 0.092 Uiso 1 1 calc R U . . .
C35 C 0.1473(3) 0.32009(17) 0.6400(4) 0.0754(12) Uani 0.895(5) 1 d D U P B 1
H35A H 0.142210 0.296905 0.579495 0.090 Uiso 0.895(5) 1 calc R U P B 1
H35B H 0.180033 0.299587 0.704319 0.090 Uiso 0.895(5) 1 calc R U P B 1
C34 C 0.3273(6) 0.4711(2) 0.5174(3) 0.107(2) Uani 1 1 d . . . . .
H34A H 0.285254 0.495254 0.462803 0.160 Uiso 1 1 calc R U . . .
H34B H 0.405890 0.457583 0.500357 0.160 Uiso 1 1 calc R U . . .
H34C H 0.350152 0.488606 0.585361 0.160 Uiso 1 1 calc R U . . .
C36 C 0.0141(4) 0.33558(18) 0.6398(5) 0.0795(13) Uani 0.895(5) 1 d D U P B 1
H36A H -0.024864 0.352740 0.573392 0.119 Uiso 0.895(5) 1 calc R U P B 1
H36B H 0.015544 0.358999 0.698405 0.119 Uiso 0.895(5) 1 calc R U P B 1
H36C H -0.037109 0.305306 0.647440 0.119 Uiso 0.895(5) 1 calc R U P B 1
C27 C 0.6460(4) 0.4861(2) 0.9023(4) 0.0481(17) Uani 0.694(10) 1 d D . P A 1
H27A H 0.703739 0.462326 0.950514 0.058 Uiso 0.694(10) 1 calc R U P A 1
H27B H 0.648541 0.519543 0.937974 0.058 Uiso 0.694(10) 1 calc R U P A 1
C0 C 0.5811(9) 0.5101(3) 0.8470(7) 0.031(3) Uani 0.306(10) 1 d D . P A 2
H0A H 0.616338 0.531270 0.909863 0.037 Uiso 0.306(10) 1 calc R U P A 2
H0B H 0.519905 0.531369 0.795632 0.037 Uiso 0.306(10) 1 calc R U P A 2
C37 C 0.219(2) 0.3310(11) 0.738(2) 0.0760(13) Uani 0.105(5) 1 d D U P B 2
H1A H 0.278843 0.301799 0.759274 0.091 Uiso 0.105(5) 1 calc R U P B 2
H1B H 0.222724 0.351932 0.802098 0.091 Uiso 0.105(5) 1 calc R U P B 2
C38 C 0.087(3) 0.3113(14) 0.701(3) 0.0759(14) Uani 0.105(5) 1 d D U P B 2
H2A H 0.078498 0.295247 0.632279 0.114 Uiso 0.105(5) 1 calc R U P B 2
H2B H 0.025171 0.339492 0.695110 0.114 Uiso 0.105(5) 1 calc R U P B 2
H2C H 0.069597 0.286014 0.751157 0.114 Uiso 0.105(5) 1 calc R U P B 2

loop_
_atom_site_aniso_label
_atom_site_aniso_U_11
_atom_site_aniso_U_22
_atom_site_aniso_U_33
_atom_site_aniso_U_23
_atom_site_aniso_U_13
_atom_site_aniso_U_12
Al1 0.0189(3) 0.0395(4) 0.0302(4) -0.0146(3) 0.0048(3) 0.0025(3)
N2 0.0199(8) 0.0175(8) 0.0229(8) -0.0020(7) 0.0073(6) 0.0006(6)
N1 0.0218(8) 0.0211(9) 0.0250(8) -0.0057(7) 0.0085(7) -0.0011(7)
C31 0.0215(9) 0.0219(11) 0.0232(9) -0.0013(8) 0.0071(8) 0.0013(8)
C6 0.0231(9) 0.0223(11) 0.0227(9) -0.0049(8) 0.0051(8) -0.0022(8)
C25 0.0233(9) 0.0184(10) 0.0274(10) -0.0047(8) 0.0071(8) -0.0027(8)
C1 0.0200(9) 0.0186(10) 0.0241(9) -0.0053(8) 0.0070(7) -0.0038(8)
C30 0.0215(9) 0.0215(11) 0.0283(10) -0.0052(9) 0.0078(8) -0.0042(8)
C13 0.0223(10) 0.0235(11) 0.0293(10) -0.0092(9) 0.0068(8) 0.0016(8)
C18 0.0262(10) 0.0312(13) 0.0284(11) -0.0066(9) 0.0069(8) 0.0007(9)
C5 0.0320(11) 0.0276(12) 0.0259(10) -0.0032(9) 0.0107(9) -0.0057(9)
C2 0.0251(10) 0.0214(11) 0.0337(11) -0.0031(9) 0.0123(9) -0.0004(8)
C4 0.0302(11) 0.0299(12) 0.0357(12) -0.0084(10) 0.0194(9) -0.0064(9)
C14 0.0282(10) 0.0217(11) 0.0337(11) -0.0065(9) 0.0067(9) 0.0016(9)
C3 0.0284(11) 0.0210(11) 0.0419(12) -0.0034(10) 0.0171(9) 0.0019(9)
C32 0.0256(10) 0.0329(13) 0.0354(12) -0.0106(10) 0.0098(9) 0.0030(9)
C7 0.0315(11) 0.0340(13) 0.0237(10) 0.0014(10) 0.0060(9) 0.0084(10)
C15 0.0429(13) 0.0233(12) 0.0422(13) -0.0091(11) 0.0031(11) 0.0060(10)
C16 0.0441(14) 0.0337(15) 0.0393(13) -0.0166(12) -0.0007(11) 0.0117(11)
C19 0.0452(14) 0.0417(15) 0.0279(11) -0.0043(11) 0.0149(10) -0.0094(12)
C10 0.0440(13) 0.0277(13) 0.0522(15) 0.0134(11) 0.0301(12) 0.0152(11)
C26 0.0406(13) 0.0410(15) 0.0493(14) -0.0271(13) 0.0267(11) -0.0193(12)
C22 0.0443(13) 0.0231(12) 0.0358(12) -0.0021(10) 0.0128(10) -0.0014(10)
C17 0.0372(12) 0.0435(16) 0.0299(12) -0.0138(11) 0.0059(10) 0.0077(11)
C28 0.0389(13) 0.0387(15) 0.0574(16) -0.0220(13) 0.0269(12) -0.0204(11)
C29 0.0245(11) 0.0334(14) 0.0612(17) -0.0111(13) 0.0151(11) -0.0088(10)
C8 0.0602(17) 0.0347(15) 0.0556(17) 0.0165(14) 0.0247(14) 0.0161(13)
C20 0.0632(18) 0.0409(16) 0.0320(13) 0.0038(12) 0.0103(12) -0.0009(14)
C24 0.0525(16) 0.0521(18) 0.0400(14) 0.0085(13) 0.0080(12) 0.0092(14)
C9 0.0399(15) 0.076(2) 0.0443(15) -0.0082(16) -0.0045(12) 0.0197(15)
C11 0.0466(16) 0.092(3) 0.070(2) 0.047(2) 0.0275(15) 0.0379(18)
C21 0.0571(18) 0.100(3) 0.0408(15) -0.0086(18) 0.0255(14) -0.0260(19)
C33 0.094(3) 0.100(3) 0.0304(14) 0.0037(17) 0.0044(15) 0.075(3)
C12 0.117(3) 0.0215(14) 0.106(3) 0.0101(17) 0.088(3) 0.0117(17)
C23 0.092(3) 0.0414(18) 0.0569(18) -0.0048(15) 0.0302(18) -0.0247(18)
C35 0.0356(14) 0.069(2) 0.135(3) -0.071(2) 0.0460(17) -0.0300(14)
C34 0.184(5) 0.089(3) 0.073(3) 0.059(3) 0.085(3) 0.093(4)
C36 0.0408(15) 0.072(2) 0.138(3) -0.064(2) 0.0468(17) -0.0280(14)
C27 0.037(2) 0.060(3) 0.055(3) -0.037(3) 0.025(2) -0.026(2)
C0 0.032(5) 0.027(4) 0.036(5) -0.010(4) 0.011(4) -0.012(3)
C37 0.0364(16) 0.069(2) 0.135(3) -0.071(2) 0.0458(19) -0.0296(16)
C38 0.0360(18) 0.069(2) 0.136(3) -0.069(2) 0.047(2) -0.0294(17)

loop_
_atom_type_symbol
_atom_type_description
_atom_type_scat_dispersion_real
_atom_type_scat_dispersion_imag
_atom_type_scat_source
C C 0.0033 0.0016 'International Tables Vol C Tables 4.2.6.8 and 6.1.1.4'
H H 0.0000 0.0000 'International Tables Vol C Tables 4.2.6.8 and 6.1.1.4'
Al Al 0.0645 0.0514 'International Tables Vol C Tables 4.2.6.8 and 6.1.1.4'
N N 0.0061 0.0033 'International Tables Vol C Tables 4.2.6.8 and 6.1.1.4'

loop_
_geom_angle_atom_site_label_1
_geom_angle_atom_site_label_2
_geom_angle_atom_site_label_3
_geom_angle
_geom_angle_site_symmetry_1
_geom_angle_site_symmetry_3
_geom_angle_publ_flag
N2 Al1 N1 94.66(8) . . ?
N2 Al1 C33 110.07(14) . . ?
N2 Al1 C35 112.28(15) . . ?
N2 Al1 C37 74.2(8) . . ?
N1 Al1 C33 110.33(13) . . ?
N1 Al1 C35 111.23(13) . . ?
N1 Al1 C37 104.5(8) . . ?
C33 Al1 C35 116.2(2) . . ?
C33 Al1 C37 144.2(8) . . ?
C25 N2 Al1 119.12(14) . . ?
C25 N2 C1 119.75(17) . . ?
C1 N2 Al1 120.99(13) . . ?
C31 N1 Al1 120.61(14) . . ?
C31 N1 C13 120.08(17) . . ?
C13 N1 Al1 118.89(13) . . ?
N1 C31 C30 123.45(18) . . ?
N1 C31 C32 119.66(19) . . ?
C30 C31 C32 116.88(18) . . ?
C1 C6 C7 121.91(18) . . ?
C5 C6 C1 118.6(2) . . ?
C5 C6 C7 119.5(2) . . ?
N2 C25 C30 123.63(19) . . ?
N2 C25 C26 117.68(18) . . ?
C30 C25 C26 118.69(18) . . ?
C6 C1 N2 118.64(18) . . ?
C2 C1 N2 120.97(18) . . ?
C2 C1 C6 120.32(18) . . ?
C31 C30 C29 116.77(18) . . ?
C25 C30 C31 124.34(19) . . ?
C25 C30 C29 118.63(19) . . ?
C18 C13 N1 120.0(2) . . ?
C18 C13 C14 121.5(2) . . ?
C14 C13 N1 118.54(19) . . ?
C13 C18 C19 123.5(2) . . ?
C17 C18 C13 118.2(2) . . ?
C17 C18 C19 118.3(2) . . ?
C6 C5 H5 119.3 . . ?
C4 C5 C6 121.5(2) . . ?
C4 C5 H5 119.3 . . ?
C1 C2 C10 122.69(19) . . ?
C3 C2 C1 118.6(2) . . ?
C3 C2 C10 118.8(2) . . ?
C5 C4 H4 120.3 . . ?
C3 C4 C5 119.4(2) . . ?
C3 C4 H4 120.3 . . ?
C13 C14 C22 121.7(2) . . ?
C15 C14 C13 117.8(2) . . ?
C15 C14 C22 120.4(2) . . ?
C2 C3 H3 119.2 . . ?
C4 C3 C2 121.6(2) . . ?
C4 C3 H3 119.2 . . ?
C31 C32 H32A 109.5 . . ?
C31 C32 H32B 109.5 . . ?
C31 C32 H32C 109.5 . . ?
H32A C32 H32B 109.5 . . ?
H32A C32 H32C 109.5 . . ?
H32B C32 H32C 109.5 . . ?
C6 C7 H7 107.5 . . ?
C6 C7 C9 111.5(2) . . ?
C8 C7 C6 112.8(2) . . ?
C8 C7 H7 107.5 . . ?
C8 C7 C9 109.6(2) . . ?
C9 C7 H7 107.5 . . ?
C14 C15 H15 119.4 . . ?
C16 C15 C14 121.3(3) . . ?
C16 C15 H15 119.4 . . ?
C15 C16 H16 120.1 . . ?
C17 C16 C15 119.9(2) . . ?
C17 C16 H16 120.1 . . ?
C18 C19 H19 108.4 . . ?
C18 C19 C20 111.3(2) . . ?
C18 C19 C21 111.1(3) . . ?
C20 C19 H19 108.4 . . ?
C20 C19 C21 109.2(2) . . ?
C21 C19 H19 108.4 . . ?
C2 C10 H10 107.8 . . ?
C2 C10 C11 111.3(2) . . ?
C2 C10 C12 111.3(2) . . ?
C11 C10 H10 107.8 . . ?
C11 C10 C12 110.5(3) . . ?
C12 C10 H10 107.8 . . ?
C25 C26 H26A 107.9 . . ?
C25 C26 H26B 107.9 . . ?
C25 C26 H00N 108.8 . . ?
C25 C26 H00O 108.8 . . ?
H26A C26 H26B 107.2 . . ?
H00N C26 H00O 107.7 . . ?
C27 C26 C25 117.5(2) . . ?
C27 C26 H26A 107.9 . . ?
C27 C26 H26B 107.9 . . ?
C0 C26 C25 113.7(4) . . ?
C0 C26 H00N 108.8 . . ?
C0 C26 H00O 108.8 . . ?
C14 C22 H22 107.5 . . ?
C14 C22 C24 111.5(2) . . ?
C24 C22 H22 107.5 . . ?
C23 C22 C14 113.0(2) . . ?
C23 C22 H22 107.5 . . ?
C23 C22 C24 109.5(3) . . ?
C18 C17 H17 119.3 . . ?
C16 C17 C18 121.3(2) . . ?
C16 C17 H17 119.3 . . ?
H28A C28 H28B 109.1 . . ?
H00T C28 H00U 106.8 . . ?
C29 C28 H28A 111.2 . . ?
C29 C28 H28B 111.2 . . ?
C29 C28 H00T 107.1 . . ?
C29 C28 H00U 107.1 . . ?
C29 C28 C27 102.7(3) . . ?
C29 C28 C0 121.0(3) . . ?
C27 C28 H28A 111.2 . . ?
C27 C28 H28B 111.2 . . ?
C0 C28 H00T 107.1 . . ?
C0 C28 H00U 107.1 . . ?
C30 C29 H29A 108.9 . . ?
C30 C29 H29B 108.9 . . ?
C28 C29 C30 113.3(2) . . ?
C28 C29 H29A 108.9 . . ?
C28 C29 H29B 108.9 . . ?
H29A C29 H29B 107.7 . . ?
C7 C8 H8A 109.5 . . ?
C7 C8 H8B 109.5 . . ?
C7 C8 H8C 109.5 . . ?
H8A C8 H8B 109.5 . . ?
H8A C8 H8C 109.5 . . ?
H8B C8 H8C 109.5 . . ?
C19 C20 H20A 109.5 . . ?
C19 C20 H20B 109.5 . . ?
C19 C20 H20C 109.5 . . ?
H20A C20 H20B 109.5 . . ?
H20A C20 H20C 109.5 . . ?
H20B C20 H20C 109.5 . . ?
C22 C24 H24A 109.5 . . ?
C22 C24 H24B 109.5 . . ?
C22 C24 H24C 109.5 . . ?
H24A C24 H24B 109.5 . . ?
H24A C24 H24C 109.5 . . ?
H24B C24 H24C 109.5 . . ?
C7 C9 H9A 109.5 . . ?
C7 C9 H9B 109.5 . . ?
C7 C9 H9C 109.5 . . ?
H9A C9 H9B 109.5 . . ?
H9A C9 H9C 109.5 . . ?
H9B C9 H9C 109.5 . . ?
C10 C11 H11A 109.5 . . ?
C10 C11 H11B 109.5 . . ?
C10 C11 H11C 109.5 . . ?
H11A C11 H11B 109.5 . . ?
H11A C11 H11C 109.5 . . ?
H11B C11 H11C 109.5 . . ?
C19 C21 H21A 109.5 . . ?
C19 C21 H21B 109.5 . . ?
C19 C21 H21C 109.5 . . ?
H21A C21 H21B 109.5 . . ?
H21A C21 H21C 109.5 . . ?
H21B C21 H21C 109.5 . . ?
Al1 C33 H33A 107.3 . . ?
Al1 C33 H33B 107.3 . . ?
H33A C33 H33B 106.9 . . ?
C34 C33 Al1 119.9(3) . . ?
C34 C33 H33A 107.3 . . ?
C34 C33 H33B 107.3 . . ?
C10 C12 H12A 109.5 . . ?
C10 C12 H12B 109.5 . . ?
C10 C12 H12C 109.5 . . ?
H12A C12 H12B 109.5 . . ?
H12A C12 H12C 109.5 . . ?
H12B C12 H12C 109.5 . . ?
C22 C23 H23A 109.5 . . ?
C22 C23 H23B 109.5 . . ?
C22 C23 H23C 109.5 . . ?
H23A C23 H23B 109.5 . . ?
H23A C23 H23C 109.5 . . ?
H23B C23 H23C 109.5 . . ?
Al1 C35 H35A 107.2 . . ?
Al1 C35 H35B 107.2 . . ?
H35A C35 H35B 106.9 . . ?
C36 C35 Al1 120.3(3) . . ?
C36 C35 H35A 107.2 . . ?
C36 C35 H35B 107.2 . . ?
C33 C34 H34A 109.5 . . ?
C33 C34 H34B 109.5 . . ?
C33 C34 H34C 109.5 . . ?
H34A C34 H34B 109.5 . . ?
H34A C34 H34C 109.5 . . ?
H34B C34 H34C 109.5 . . ?
C35 C36 H36A 109.5 . . ?
C35 C36 H36B 109.5 . . ?
C35 C36 H36C 109.5 . . ?
H36A C36 H36B 109.5 . . ?
H36A C36 H36C 109.5 . . ?
H36B C36 H36C 109.5 . . ?
C26 C27 C28 110.1(3) . . ?
C26 C27 H27A 109.6 . . ?
C26 C27 H27B 109.6 . . ?
C28 C27 H27A 109.6 . . ?
C28 C27 H27B 109.6 . . ?
H27A C27 H27B 108.2 . . ?
C26 C0 C28 111.5(6) . . ?
C26 C0 H0A 109.3 . . ?
C26 C0 H0B 109.3 . . ?
C28 C0 H0A 109.3 . . ?
C28 C0 H0B 109.3 . . ?
H0A C0 H0B 108.0 . . ?
Al1 C37 H1A 108.6 . . ?
Al1 C37 H1B 108.6 . . ?
H1A C37 H1B 107.5 . . ?
C38 C37 Al1 115(2) . . ?
C38 C37 H1A 108.6 . . ?
C38 C37 H1B 108.6 . . ?
C37 C38 H2A 109.5 . . ?
C37 C38 H2B 109.5 . . ?
C37 C38 H2C 109.5 . . ?
H2A C38 H2B 109.5 . . ?
H2A C38 H2C 109.5 . . ?
H2B C38 H2C 109.5 . . ?

loop_
_geom_bond_atom_site_label_1
_geom_bond_atom_site_label_2
_geom_bond_distance
_geom_bond_site_symmetry_2
_geom_bond_publ_flag
Al1 N2 1.8952(18) . ?
Al1 N1 1.9160(18) . ?
Al1 C33 1.954(4) . ?
Al1 C35 1.981(4) . ?
Al1 C37 1.959(19) . ?
N2 C25 1.352(3) . ?
N2 C1 1.449(2) . ?
N1 C31 1.328(3) . ?
N1 C13 1.459(3) . ?
C31 C30 1.421(3) . ?
C31 C32 1.516(3) . ?
C6 C1 1.412(3) . ?
C6 C5 1.393(3) . ?
C6 C7 1.523(3) . ?
C25 C30 1.400(3) . ?
C25 C26 1.515(3) . ?
C1 C2 1.408(3) . ?
C30 C29 1.526(3) . ?
C13 C18 1.400(3) . ?
C13 C14 1.406(3) . ?
C18 C19 1.516(4) . ?
C18 C17 1.395(3) . ?
C5 H5 0.9300 . ?
C5 C4 1.383(3) . ?
C2 C3 1.395(3) . ?
C2 C10 1.514(3) . ?
C4 H4 0.9300 . ?
C4 C3 1.378(3) . ?
C14 C15 1.397(3) . ?
C14 C22 1.520(3) . ?
C3 H3 0.9300 . ?
C32 H32A 0.9600 . ?
C32 H32B 0.9600 . ?
C32 H32C 0.9600 . ?
C7 H7 0.9800 . ?
C7 C8 1.515(4) . ?
C7 C9 1.530(4) . ?
C15 H15 0.9300 . ?
C15 C16 1.383(4) . ?
C16 H16 0.9300 . ?
C16 C17 1.373(4) . ?
C19 H19 0.9800 . ?
C19 C20 1.531(4) . ?
C19 C21 1.546(4) . ?
C10 H10 0.9800 . ?
C10 C11 1.530(4) . ?
C10 C12 1.537(4) . ?
C26 H26A 0.9700 . ?
C26 H26B 0.9700 . ?
C26 H00N 0.9700 . ?
C26 H00O 0.9700 . ?
C26 C27 1.461(4) . ?
C26 C0 1.451(8) . ?
C22 H22 0.9800 . ?
C22 C24 1.535(4) . ?
C22 C23 1.519(4) . ?
C17 H17 0.9300 . ?
C28 H28A 0.9700 . ?
C28 H28B 0.9700 . ?
C28 H00T 0.9700 . ?
C28 H00U 0.9700 . ?
C28 C29 1.492(4) . ?
C28 C27 1.558(5) . ?
C28 C0 1.542(8) . ?
C29 H29A 0.9700 . ?
C29 H29B 0.9700 . ?
C8 H8A 0.9600 . ?
C8 H8B 0.9600 . ?
C8 H8C 0.9600 . ?
C20 H20A 0.9600 . ?
C20 H20B 0.9600 . ?
C20 H20C 0.9600 . ?
C24 H24A 0.9600 . ?
C24 H24B 0.9600 . ?
C24 H24C 0.9600 . ?
C9 H9A 0.9600 . ?
C9 H9B 0.9600 . ?
C9 H9C 0.9600 . ?
C11 H11A 0.9600 . ?
C11 H11B 0.9600 . ?
C11 H11C 0.9600 . ?
C21 H21A 0.9600 . ?
C21 H21B 0.9600 . ?
C21 H21C 0.9600 . ?
C33 H33A 0.9700 . ?
C33 H33B 0.9700 . ?
C33 C34 1.515(7) . ?
C12 H12A 0.9600 . ?
C12 H12B 0.9600 . ?
C12 H12C 0.9600 . ?
C23 H23A 0.9600 . ?
C23 H23B 0.9600 . ?
C23 H23C 0.9600 . ?
C35 H35A 0.9700 . ?
C35 H35B 0.9700 . ?
C35 C36 1.441(5) . ?
C34 H34A 0.9600 . ?
C34 H34B 0.9600 . ?
C34 H34C 0.9600 . ?
C36 H36A 0.9600 . ?
C36 H36B 0.9600 . ?
C36 H36C 0.9600 . ?
C27 H27A 0.9700 . ?
C27 H27B 0.9700 . ?
C0 H0A 0.9700 . ?
C0 H0B 0.9700 . ?
C37 H1A 0.9700 . ?
C37 H1B 0.9700 . ?
C37 C38 1.437(19) . ?
C38 H2A 0.9600 . ?
C38 H2B 0.9600 . ?
C38 H2C 0.9600 . ?

loop_
_geom_torsion_atom_site_label_1
_geom_torsion_atom_site_label_2
_geom_torsion_atom_site_label_3
_geom_torsion_atom_site_label_4
_geom_torsion
_geom_torsion_site_symmetry_1
_geom_torsion_site_symmetry_2
_geom_torsion_site_symmetry_3
_geom_torsion_site_symmetry_4
_geom_torsion_publ_flag
Al1 N2 C25 C30 -21.4(3) . . . . ?
Al1 N2 C25 C26 157.77(18) . . . . ?
Al1 N2 C1 C6 99.01(19) . . . . ?
Al1 N2 C1 C2 -78.0(2) . . . . ?
Al1 N1 C31 C30 10.3(3) . . . . ?
Al1 N1 C31 C32 -170.61(16) . . . . ?
Al1 N1 C13 C18 90.5(2) . . . . ?
Al1 N1 C13 C14 -88.0(2) . . . . ?
N2 C25 C30 C31 -12.2(4) . . . . ?
N2 C25 C30 C29 173.8(2) . . . . ?
N2 C25 C26 C27 179.0(4) . . . . ?
N2 C25 C26 C0 -133.8(5) . . . . ?
N2 C1 C2 C3 175.85(19) . . . . ?
N2 C1 C2 C10 -4.7(3) . . . . ?
N1 Al1 N2 C25 37.35(17) . . . . ?
N1 Al1 N2 C1 -147.04(16) . . . . ?
N1 C31 C30 C25 18.4(3) . . . . ?
N1 C31 C30 C29 -167.5(2) . . . . ?
N1 C13 C18 C19 2.9(3) . . . . ?
N1 C13 C18 C17 -178.09(19) . . . . ?
N1 C13 C14 C15 177.79(19) . . . . ?
N1 C13 C14 C22 -3.8(3) . . . . ?
C31 N1 C13 C18 -82.1(3) . . . . ?
C31 N1 C13 C14 99.4(2) . . . . ?
C31 C30 C29 C28 158.0(2) . . . . ?
C6 C1 C2 C3 -1.1(3) . . . . ?
C6 C1 C2 C10 178.3(2) . . . . ?
C6 C5 C4 C3 -0.9(3) . . . . ?
C25 N2 C1 C6 -85.4(2) . . . . ?
C25 N2 C1 C2 97.6(2) . . . . ?
C25 C30 C29 C28 -27.5(3) . . . . ?
C25 C26 C27 C28 39.4(5) . . . . ?
C25 C26 C0 C28 -47.1(8) . . . . ?
C1 N2 C25 C30 163.0(2) . . . . ?
C1 N2 C25 C26 -17.9(3) . . . . ?
C1 C6 C5 C4 0.7(3) . . . . ?
C1 C6 C7 C8 -139.2(2) . . . . ?
C1 C6 C7 C9 96.9(3) . . . . ?
C1 C2 C3 C4 0.9(3) . . . . ?
C1 C2 C10 C11 119.4(3) . . . . ?
C1 C2 C10 C12 -116.8(3) . . . . ?
C30 C25 C26 C27 -1.8(5) . . . . ?
C30 C25 C26 C0 45.3(5) . . . . ?
C13 N1 C31 C30 -177.2(2) . . . . ?
C13 N1 C31 C32 1.9(3) . . . . ?
C13 C18 C19 C20 -121.2(2) . . . . ?
C13 C18 C19 C21 116.9(3) . . . . ?
C13 C18 C17 C16 0.1(4) . . . . ?
C13 C14 C15 C16 0.5(4) . . . . ?
C13 C14 C22 C24 -77.3(3) . . . . ?
C13 C14 C22 C23 158.8(3) . . . . ?
C18 C13 C14 C15 -0.7(3) . . . . ?
C18 C13 C14 C22 177.8(2) . . . . ?
C5 C6 C1 N2 -176.70(18) . . . . ?
C5 C6 C1 C2 0.3(3) . . . . ?
C5 C6 C7 C8 40.9(3) . . . . ?
C5 C6 C7 C9 -83.0(3) . . . . ?
C5 C4 C3 C2 0.1(3) . . . . ?
C14 C13 C18 C19 -178.6(2) . . . . ?
C14 C13 C18 C17 0.4(3) . . . . ?
C14 C15 C16 C17 -0.1(4) . . . . ?
C3 C2 C10 C11 -61.2(3) . . . . ?
C3 C2 C10 C12 62.6(3) . . . . ?
C32 C31 C30 C25 -160.7(2) . . . . ?
C32 C31 C30 C29 13.4(3) . . . . ?
C7 C6 C1 N2 3.4(3) . . . . ?
C7 C6 C1 C2 -179.61(19) . . . . ?
C7 C6 C5 C4 -179.4(2) . . . . ?
C15 C14 C22 C24 101.1(3) . . . . ?
C15 C14 C22 C23 -22.8(3) . . . . ?
C15 C16 C17 C18 -0.2(4) . . . . ?
C19 C18 C17 C16 179.2(2) . . . . ?
C10 C2 C3 C4 -178.6(2) . . . . ?
C26 C25 C30 C31 168.7(2) . . . . ?
C26 C25 C30 C29 -5.3(3) . . . . ?
C22 C14 C15 C16 -177.9(2) . . . . ?
C17 C18 C19 C20 59.8(3) . . . . ?
C17 C18 C19 C21 -62.1(3) . . . . ?
C29 C28 C27 C26 -67.7(4) . . . . ?
C29 C28 C0 C26 13.9(9) . . . . ?
C33 Al1 N2 C25 -76.3(2) . . . . ?
C33 Al1 N2 C1 99.3(2) . . . . ?
C35 Al1 N2 C25 152.6(2) . . . . ?
C35 Al1 N2 C1 -31.8(2) . . . . ?
C27 C28 C29 C30 61.6(3) . . . . ?
C0 C28 C29 C30 23.2(6) . . . . ?
C37 Al1 N2 C25 141.1(9) . . . . ?
C37 Al1 N2 C1 -43.3(9) . . . . ?
